data_2200121
loop_
_publ_author_name
'Bhattacharyya, Kinkini'
'Kar, Tanusree'
'Bocelli, Gabriele'
'Righi, Lara'
'Venkateswarlu, Yenamandra'
'Reddy, V. L. Niranjan'

_publ_section_title
;
 Fern-9(11)-en-6\a-ol--methanol (1/1)
;
_journal_issue 3
_journal_name_full 'Acta Crystallographica Section E'
_journal_page_first o228
_journal_page_last o230
_journal_paper_doi 10.1107/S1600536801002215
_journal_volume 57
_journal_year 2001
_chemical_formula_iupac 'C30 H49 OH, C H4 O'
_chemical_formula_moiety 'C30 H49 OH, C H4 O'
_chemical_formula_sum 'C31 H54 O2'
_chemical_formula_weight 458.74
_chemical_name_systematic
;
fern-9(11)-en-6\a-ol--methanol (1/1)
;
_space_group_IT_number 4
_symmetry_cell_setting monoclinic
_symmetry_space_group_name_Hall 'P 2yb'
_symmetry_space_group_name_H-M 'P 1 21 1'
_audit_creation_method SHELXL-97
_cell_angle_alpha 90.00
_cell_angle_beta 99.42(3)
_cell_angle_gamma 90.00
_cell_formula_units_Z 2
_cell_length_a 11.505(3)
_cell_length_b 8.484(2)
_cell_length_c 14.616(4)
_cell_measurement_reflns_used 39
_cell_measurement_temperature 293(2)
_cell_measurement_theta_max 36.7
_cell_measurement_theta_min 11.1
_cell_volume 1407.4(6)
_computing_cell_refinement 'local program'
_computing_data_collection 'local program (Belletti, 1992)'
_computing_data_reduction 'local program'
_computing_molecular_graphics 'ZORTEP (Zsolnai & Huttner, 1994)'
_computing_publication_material 'SHELXL97 and PARST (Nardelli, 1983)'
_computing_structure_refinement 'SHELXL97 (Sheldrick, 1997)'
_computing_structure_solution 'SIR97 (Cascarano et al., 1996)'
_diffrn_ambient_temperature 293(2)
_diffrn_measured_fraction_theta_full 1.000
_diffrn_measured_fraction_theta_max 1.000
_diffrn_measurement_device_type 'Siemens AED single-crystal'
_diffrn_measurement_method \w-2\q
_diffrn_radiation_monochromator graphite
_diffrn_radiation_source 'fine-focus sealed tube'
_diffrn_radiation_type CuK\a
_diffrn_radiation_wavelength 1.54178
_diffrn_reflns_av_R_equivalents .0323
_diffrn_reflns_av_sigmaI/netI .0278
_diffrn_reflns_limit_h_max 13
_diffrn_reflns_limit_h_min -14
_diffrn_reflns_limit_k_max 2
_diffrn_reflns_limit_k_min -10
_diffrn_reflns_limit_l_max 17
_diffrn_reflns_limit_l_min 0
_diffrn_reflns_number 5337
_diffrn_reflns_theta_full 70.01
_diffrn_reflns_theta_max 70.01
_diffrn_reflns_theta_min 3.06
_diffrn_standards_decay_% 0
_diffrn_standards_interval_count 100
_diffrn_standards_number 2
_exptl_absorpt_coefficient_mu .487
_exptl_absorpt_correction_T_max .95
_exptl_absorpt_correction_T_min .92
_exptl_absorpt_correction_type refdelf
_exptl_absorpt_process_details
;
DIFABS (Walker & Stuart, 1983) and Gluzinski (1989)
;
_exptl_crystal_colour colourless
_exptl_crystal_density_diffrn 1.083
_exptl_crystal_density_meas ?
_exptl_crystal_density_method 'not measured'
_exptl_crystal_description plate
_exptl_crystal_F_000 512
_exptl_crystal_size_max .19
_exptl_crystal_size_mid .14
_exptl_crystal_size_min .11
_refine_diff_density_max .181
_refine_diff_density_min -.182
_refine_ls_abs_structure_details 'Flack (1983)'
_refine_ls_abs_structure_Flack .0(4)
_refine_ls_extinction_coef .0116(17)
_refine_ls_extinction_method SHELXL97
_refine_ls_goodness_of_fit_ref 1.123
_refine_ls_hydrogen_treatment constr
_refine_ls_matrix_type full
_refine_ls_number_parameters 310
_refine_ls_number_reflns 2865
_refine_ls_number_restraints 1
_refine_ls_restrained_S_all 1.123
_refine_ls_R_factor_all .0552
_refine_ls_R_factor_gt .0519
_refine_ls_shift/su_max .007
_refine_ls_shift/su_mean .000
_refine_ls_structure_factor_coef Fsqd
_refine_ls_weighting_details 'calc w = 1/[\s^2^(Fo^2^)+(0.1072P)^2^+0.1153P] where P = (Fo^2^+2Fc^2^)/3'
_refine_ls_weighting_scheme calc
_refine_ls_wR_factor_ref .1578
_reflns_number_gt 2600
_reflns_number_total 2865
_reflns_threshold_expression I>2\s(I)
_cod_data_source_file cf6036.cif
_cod_data_source_block I
_cod_depositor_comments
;
The following automatic conversions were performed:
'_symmetry_cell_setting' value 'Monoclinic' changed to 'monoclinic'
according to '/home/saulius/struct/CIF-dictionaries/cif_core.dic'
dictionary named 'cif_core.dic' version 2.4.1 from 2010-06-29.

Automatic conversion script
Id: cif_fix_enum 1527 2010-12-29 10:47:43Z saulius 

The following automatic conversions were performed:

'_symmetry_cell_setting' value 'Monoclinic' changed to 'monoclinic'
according to /home/saulius/struct/CIF-dictionaries/cif_core.dic
dictionary named 'cif_core.dic' version 2.4.1 from 2010-06-29.

Automatic conversion script
Id: cif_fix_values 1715 2011-07-08 13:25:40Z adriana 

The following automatic conversions were performed:

'_exptl_crystal_density_meas' value 'not measured' was changed to '?'
- the value is perceived as not measured.

Automatic conversion script
Id: cif_fix_values 3008 2015-01-20 13:52:24Z robertas 
;
_cod_original_sg_symbol_H-M 'P 21'
_cod_database_code 2200121
_cod_database_fobs_code 2200121

loop_
_symmetry_equiv_pos_as_xyz
'x, y, z'
'-x, y+1/2, -z'

loop_
_atom_site_label
_atom_site_fract_x
_atom_site_fract_y
_atom_site_fract_z
_atom_site_U_iso_or_equiv
_atom_site_adp_type
_atom_site_calc_flag
_atom_site_refinement_flags
_atom_site_occupancy
_atom_site_disorder_assembly
_atom_site_disorder_group
_atom_site_type_symbol
C1 -.3617(3) -.1508(5) .7496(3) .0689(9) Uani d . 1 . . C
H1A -.3676 -.1309 .8140 .083 Uiso calc R 1 . . H
H1B -.3653 -.0498 .7181 .083 Uiso calc R 1 . . H
C2 -.4672(3) -.2504(6) .7062(3) .0830(12) Uani d . 1 . . C
H2A -.4680 -.3485 .7402 .100 Uiso calc R 1 . . H
H2B -.5397 -.1943 .7101 .100 Uiso calc R 1 . . H
C3 -.4603(3) -.2856(6) .6053(3) .0751(9) Uani d . 1 . . C
H3A -.4642 -.1871 .5712 .090 Uiso calc R 1 . . H
H3B -.5280 -.3485 .5791 .090 Uiso calc R 1 . . H
C4 -.3469(3) -.3740(4) .5925(2) .0568(7) Uani d . 1 . . C
C5 -.2388(2) -.2754(3) .64152(17) .0465(5) Uani d . 1 . . C
H5 -.2451 -.1748 .6081 .056 Uiso calc R 1 . . H
C6 -.1190(2) -.3430(3) .62643(17) .0461(6) Uani d . 1 . . C
H6 -.1232 -.4584 .6258 .055 Uiso calc R 1 . . H
C7 -.0171(2) -.2906(3) .69980(18) .0479(6) Uani d . 1 . . C
H7A .0563 -.3008 .6757 .058 Uiso calc R 1 . . H
H7B -.0126 -.3579 .7539 .058 Uiso calc R 1 . . H
C8 -.0336(2) -.1194(3) .72759(17) .0420(5) Uani d . 1 . . C
H8 -.0511 -.0588 .6699 .050 Uiso calc R 1 . . H
C9 -.1417(2) -.1077(3) .77483(18) .0476(6) Uani d . 1 . . C
C10 -.2414(2) -.2283(4) .7448(2) .0509(6) Uani d . 1 . . C
C11 -.1469(3) -.0013(4) .8409(2) .0584(7) Uani d . 1 . . C
H11 -.2151 .0011 .8674 .070 Uiso calc R 1 . . H
C12 -.0519(3) .1152(4) .87646(19) .0580(7) Uani d . 1 . . C
H12A -.0135 .0830 .9377 .070 Uiso calc R 1 . . H
H12B -.0872 .2178 .8822 .070 Uiso calc R 1 . . H
C13 .0410(2) .1287(3) .81198(16) .0433(5) Uani d . 1 . . C
C14 .0761(2) -.0419(3) .78627(16) .0417(5) Uani d . 1 . . C
C15 .1790(2) -.0323(3) .73083(19) .0497(6) Uani d . 1 . . C
H15A .2014 -.1384 .7162 .060 Uiso calc R 1 . . H
H15B .1519 .0215 .6727 .060 Uiso calc R 1 . . H
C16 .2885(2) .0538(3) .7819(2) .0511(6) Uani d . 1 . . C
H16A .3212 -.0062 .8366 .061 Uiso calc R 1 . . H
H16B .3476 .0589 .7417 .061 Uiso calc R 1 . . H
C17 .2605(2) .2209(3) .81106(15) .0444(5) Uani d . 1 . . C
C18 .1522(2) .2110(3) .86228(16) .0446(5) Uani d . 1 . . C
H18 .1790 .1430 .9158 .053 Uiso calc R 1 . . H
C19 .1457(3) .3761(4) .9047(2) .0566(7) Uani d . 1 . . C
H19A .1085 .3722 .9596 .068 Uiso calc R 1 . . H
H19B .1023 .4484 .8603 .068 Uiso calc R 1 . . H
C20 .2764(3) .4250(4) .9294(2) .0601(7) Uani d . 1 . . C
H20A .2990 .4339 .9961 .072 Uiso calc R 1 . . H
H20B .2889 .5262 .9017 .072 Uiso calc R 1 . . H
C21 .3507(2) .2958(3) .89094(18) .0482(6) Uani d . 1 . . C
H21 .3674 .2154 .9394 .058 Uiso calc R 1 . . H
C22 -.3514(4) -.5441(5) .6266(3) .0721(9) Uani d . 1 . . C
H22A -.4111 -.6011 .5861 .108 Uiso calc R 1 . . H
H22B -.3697 -.5444 .6883 .108 Uiso calc R 1 . . H
H22C -.2763 -.5935 .6266 .108 Uiso calc R 1 . . H
C23 -.3455(3) -.3809(6) .4869(2) .0781(11) Uani d . 1 . . C
H23A -.2826 -.4484 .4751 .117 Uiso calc R 1 . . H
H23B -.3338 -.2769 .4643 .117 Uiso calc R 1 . . H
H23C -.4193 -.4219 .4558 .117 Uiso calc R 1 . . H
C24 -.2246(3) -.3676(5) .8148(2) .0692(9) Uani d . 1 . . C
H24A -.2043 -.3271 .8767 .104 Uiso calc R 1 . . H
H24B -.1626 -.4350 .8012 .104 Uiso calc R 1 . . H
H24C -.2965 -.4266 .8097 .104 Uiso calc R 1 . . H
C25 -.0186(3) .2222(4) .7261(2) .0539(6) Uani d . 1 . . C
H25A -.0136 .3330 .7395 .081 Uiso calc R 1 . . H
H25B -.0998 .1918 .7111 .081 Uiso calc R 1 . . H
H25C .0207 .1999 .6745 .081 Uiso calc R 1 . . H
C26 .1145(3) -.1457(4) .8732(2) .0565(7) Uani d . 1 . . C
H26A .1482 -.2421 .8552 .085 Uiso calc R 1 . . H
H26B .0472 -.1691 .9019 .085 Uiso calc R 1 . . H
H26C .1720 -.0901 .9164 .085 Uiso calc R 1 . . H
C27 .2460(3) .3322(4) .7265(2) .0608(7) Uani d . 1 . . C
H27A .3216 .3511 .7089 .091 Uiso calc R 1 . . H
H27B .2128 .4303 .7423 .091 Uiso calc R 1 . . H
H27C .1946 .2843 .6757 .091 Uiso calc R 1 . . H
C28 .4705(3) .3566(4) .8728(2) .0579(7) Uani d . 1 . . C
H28 .4567 .4455 .8296 .069 Uiso calc R 1 . . H
C29 .5428(3) .2333(5) .8313(3) .0708(9) Uani d . 1 . . C
H29A .5496 .1403 .8692 .106 Uiso calc R 1 . . H
H29B .6198 .2745 .8287 .106 Uiso calc R 1 . . H
H29C .5044 .2073 .7698 .106 Uiso calc R 1 . . H
C30 .5420(4) .4158(6) .9631(3) .0868(13) Uani d . 1 . . C
H30A .5418 .3376 1.0106 .130 Uiso calc R 1 . . H
H30B .5078 .5116 .9815 .130 Uiso calc R 1 . . H
H30C .6216 .4356 .9543 .130 Uiso calc R 1 . . H
O1 -.09827(17) -.2879(3) .53654(13) .0531(5) Uani d . 1 . . O
H1O1 -.0404 -.3328 .5228 .080 Uiso calc R 1 . . H
O1S -.0913(2) .0284(3) .48765(19) .0713(6) Uani d . 1 . . O
H1OS -.0946 -.0624 .5063 .107 Uiso calc R 1 . . H
C1S -.2020(3) .0982(6) .4806(3) .0792(10) Uani d . 1 . . C
H1CS -.2308 .0865 .5382 .119 Uiso calc R 1 . . H
H2CS -.2555 .0481 .4319 .119 Uiso calc R 1 . . H
H3CS -.1961 .2083 .4667 .119 Uiso calc R 1 . . H

loop_
_atom_site_aniso_label
_atom_site_aniso_U_11
_atom_site_aniso_U_22
_atom_site_aniso_U_33
_atom_site_aniso_U_12
_atom_site_aniso_U_13
_atom_site_aniso_U_23
C1 .0550(15) .070(2) .087(2) -.0005(16) .0260(15) -.0120(19)
C2 .0519(16) .086(3) .117(3) -.0080(17) .0305(18) -.019(2)
C3 .0469(15) .081(2) .095(2) -.0022(17) .0061(14) -.001(2)
C4 .0508(14) .0614(17) .0573(14) -.0064(13) .0057(11) -.0006(13)
C5 .0474(12) .0419(12) .0501(12) -.0012(11) .0073(10) .0034(11)
C6 .0530(13) .0348(12) .0502(12) .0011(10) .0076(10) -.0026(10)
C7 .0481(12) .0399(13) .0543(13) .0073(11) .0041(10) -.0062(11)
C8 .0460(12) .0373(12) .0423(11) .0063(9) .0063(9) -.0016(9)
C9 .0481(12) .0476(14) .0482(12) .0039(11) .0115(10) .0011(11)
C10 .0516(13) .0481(14) .0557(14) .0006(11) .0162(11) .0026(12)
C11 .0574(15) .0653(19) .0567(14) .0025(14) .0214(12) -.0058(14)
C12 .0629(16) .0605(17) .0540(14) .0017(14) .0192(12) -.0147(14)
C13 .0547(13) .0366(12) .0386(11) .0070(10) .0076(9) -.0038(9)
C14 .0484(12) .0363(12) .0400(11) .0064(10) .0060(9) .0002(9)
C15 .0498(13) .0468(14) .0531(13) .0048(11) .0099(10) -.0120(11)
C16 .0503(13) .0444(14) .0588(14) .0019(11) .0097(11) -.0094(12)
C17 .0568(13) .0393(12) .0365(10) .0011(11) .0058(9) -.0006(10)
C18 .0551(13) .0379(12) .0401(11) .0053(11) .0062(10) -.0007(10)
C19 .0660(16) .0466(15) .0562(15) .0046(13) .0067(12) -.0125(13)
C20 .0722(18) .0480(16) .0595(15) .0003(14) .0088(13) -.0126(13)
C21 .0579(14) .0405(13) .0449(12) -.0023(12) .0047(10) -.0029(10)
C22 .080(2) .0569(19) .079(2) -.0194(17) .0111(17) -.0040(17)
C23 .0718(19) .101(3) .0572(16) -.025(2) -.0027(14) -.0012(18)
C24 .089(2) .0635(19) .0564(16) -.0136(18) .0163(15) .0111(15)
C25 .0592(14) .0413(13) .0569(14) .0096(12) -.0034(11) .0018(12)
C26 .0673(16) .0434(14) .0535(15) .0005(13) -.0060(12) .0073(12)
C27 .0758(18) .0571(17) .0489(14) -.0038(15) .0080(13) .0061(14)
C28 .0672(16) .0490(15) .0572(15) -.0097(14) .0095(12) -.0025(13)
C29 .0656(18) .064(2) .086(2) -.0092(16) .0228(16) -.0096(18)
C30 .077(2) .099(3) .082(2) -.028(2) .0068(18) -.030(2)
O1 .0544(10) .0558(11) .0504(9) .0038(9) .0124(7) -.0020(9)
O1S .0659(12) .0654(14) .0843(15) -.0051(11) .0171(10) .0182(13)
C1S .084(2) .072(2) .085(2) .009(2) .0213(18) .008(2)

loop_
_atom_type_symbol
_atom_type_description
_atom_type_scat_dispersion_real
_atom_type_scat_dispersion_imag
_atom_type_scat_source
O O .0492 .0322 'International Tables Vol C Tables 4.2.6.8 and 6.1.1.4'
C C .0181 .0091 'International Tables Vol C Tables 4.2.6.8 and 6.1.1.4'
H H .0000 .0000 'International Tables Vol C Tables 4.2.6.8 and 6.1.1.4'

loop_
_geom_angle_atom_site_label_1
_geom_angle_atom_site_label_2
_geom_angle_atom_site_label_3
_geom_angle
_geom_angle_publ_flag
C2 C1 C10 113.7(3) ?
C2 C1 H1A 108.8 ?
C10 C1 H1A 108.8 ?
C2 C1 H1B 108.8 ?
C10 C1 H1B 108.8 ?
H1A C1 H1B 107.7 ?
C3 C2 C1 110.3(3) ?
C3 C2 H2A 109.6 ?
C1 C2 H2A 109.6 ?
C3 C2 H2B 109.6 ?
C1 C2 H2B 109.6 ?
H2A C2 H2B 108.1 ?
C2 C3 C4 113.1(3) ?
C2 C3 H3A 109.0 ?
C4 C3 H3A 109.0 ?
C2 C3 H3B 109.0 ?
C4 C3 H3B 109.0 ?
H3A C3 H3B 107.8 ?
C22 C4 C3 110.1(3) ?
C22 C4 C23 107.2(3) ?
C3 C4 C23 106.6(3) ?
C22 C4 C5 114.9(3) ?
C3 C4 C5 107.9(3) ?
C23 C4 C5 109.8(3) ?
C6 C5 C10 113.0(2) ?
C6 C5 C4 113.3(2) ?
C10 C5 C4 115.9(2) ?
C6 C5 H5 104.3 ?
C10 C5 H5 104.3 ?
C4 C5 H5 104.3 ?
O1 C6 C7 108.8(2) yes
O1 C6 C5 107.0(2) yes
C7 C6 C5 113.2(2) ?
O1 C6 H6 109.2 ?
C7 C6 H6 109.2 ?
C5 C6 H6 109.2 ?
C6 C7 C8 110.5(2) ?
C6 C7 H7A 109.5 ?
C8 C7 H7A 109.5 ?
C6 C7 H7B 109.5 ?
C8 C7 H7B 109.5 ?
H7A C7 H7B 108.1 ?
C9 C8 C7 109.2(2) ?
C9 C8 C14 111.9(2) ?
C7 C8 C14 115.1(2) ?
C9 C8 H8 106.7 ?
C7 C8 H8 106.7 ?
C14 C8 H8 106.7 ?
C11 C9 C8 120.7(2) yes
C11 C9 C10 122.4(2) yes
C8 C9 C10 116.9(2) yes
C1 C10 C9 109.5(3) ?
C1 C10 C24 108.1(3) ?
C9 C10 C24 108.1(2) ?
C1 C10 C5 108.1(2) ?
C9 C10 C5 108.2(2) ?
C24 C10 C5 114.9(3) ?
C9 C11 C12 125.5(2) yes
C9 C11 H11 117.2 ?
C12 C11 H11 117.2 ?
C11 C12 C13 112.1(2) ?
C11 C12 H12A 109.2 ?
C13 C12 H12A 109.2 ?
C11 C12 H12B 109.2 ?
C13 C12 H12B 109.2 ?
H12A C12 H12B 107.9 ?
C18 C13 C12 110.4(2) ?
C18 C13 C25 112.3(2) yes
C12 C13 C25 106.0(2) ?
C18 C13 C14 107.93(19) ?
C12 C13 C14 108.1(2) ?
C25 C13 C14 112.2(2) ?
C15 C14 C26 108.7(2) ?
C15 C14 C8 110.91(19) ?
C26 C14 C8 108.0(2) ?
C15 C14 C13 109.1(2) ?
C26 C14 C13 112.3(2) ?
C8 C14 C13 107.84(19) ?
C16 C15 C14 114.1(2) ?
C16 C15 H15A 108.7 ?
C14 C15 H15A 108.7 ?
C16 C15 H15B 108.7 ?
C14 C15 H15B 108.7 ?
H15A C15 H15B 107.6 ?
C17 C16 C15 112.5(2) ?
C17 C16 H16A 109.1 ?
C15 C16 H16A 109.1 ?
C17 C16 H16B 109.1 ?
C15 C16 H16B 109.1 ?
H16A C16 H16B 107.8 ?
C16 C17 C27 110.1(2) ?
C16 C17 C18 107.7(2) ?
C27 C17 C18 115.3(2) yes
C16 C17 C21 116.1(2) ?
C27 C17 C21 108.7(2) ?
C18 C17 C21 98.54(18) ?
C13 C18 C19 121.0(2) ?
C13 C18 C17 117.7(2) ?
C19 C18 C17 103.9(2) ?
C13 C18 H18 104.1 ?
C19 C18 H18 104.1 ?
C17 C18 H18 104.1 ?
C18 C19 C20 103.2(2) ?
C18 C19 H19A 111.1 ?
C20 C19 H19A 111.1 ?
C18 C19 H19B 111.1 ?
C20 C19 H19B 111.1 ?
H19A C19 H19B 109.1 ?
C19 C20 C21 107.4(2) ?
C19 C20 H20A 110.2 ?
C21 C20 H20A 110.2 ?
C19 C20 H20B 110.2 ?
C21 C20 H20B 110.2 ?
H20A C20 H20B 108.5 ?
C28 C21 C20 112.9(2) ?
C28 C21 C17 120.8(2) ?
C20 C21 C17 102.7(2) ?
C28 C21 H21 106.5 ?
C20 C21 H21 106.5 ?
C17 C21 H21 106.5 ?
C4 C22 H22A 109.5 ?
C4 C22 H22B 109.5 ?
H22A C22 H22B 109.5 ?
C4 C22 H22C 109.5 ?
H22A C22 H22C 109.5 ?
H22B C22 H22C 109.5 ?
C4 C23 H23A 109.5 ?
C4 C23 H23B 109.5 ?
H23A C23 H23B 109.5 ?
C4 C23 H23C 109.5 ?
H23A C23 H23C 109.5 ?
H23B C23 H23C 109.5 ?
C10 C24 H24A 109.5 ?
C10 C24 H24B 109.5 ?
H24A C24 H24B 109.5 ?
C10 C24 H24C 109.5 ?
H24A C24 H24C 109.5 ?
H24B C24 H24C 109.5 ?
C13 C25 H25A 109.5 ?
C13 C25 H25B 109.5 ?
H25A C25 H25B 109.5 ?
C13 C25 H25C 109.5 ?
H25A C25 H25C 109.5 ?
H25B C25 H25C 109.5 ?
C14 C26 H26A 109.5 ?
C14 C26 H26B 109.5 ?
H26A C26 H26B 109.5 ?
C14 C26 H26C 109.5 ?
H26A C26 H26C 109.5 ?
H26B C26 H26C 109.5 ?
C17 C27 H27A 109.5 ?
C17 C27 H27B 109.5 ?
H27A C27 H27B 109.5 ?
C17 C27 H27C 109.5 ?
H27A C27 H27C 109.5 ?
H27B C27 H27C 109.5 ?
C29 C28 C30 108.7(3) ?
C29 C28 C21 113.7(3) ?
C30 C28 C21 109.5(3) ?
C29 C28 H28 108.3 ?
C30 C28 H28 108.3 ?
C21 C28 H28 108.3 ?
C28 C29 H29A 109.5 ?
C28 C29 H29B 109.5 ?
H29A C29 H29B 109.5 ?
C28 C29 H29C 109.5 ?
H29A C29 H29C 109.5 ?
H29B C29 H29C 109.5 ?
C28 C30 H30A 109.5 ?
C28 C30 H30B 109.5 ?
H30A C30 H30B 109.5 ?
C28 C30 H30C 109.5 ?
H30A C30 H30C 109.5 ?
H30B C30 H30C 109.5 ?
C6 O1 H1O1 109.5 ?
C1S O1S H1OS 109.5 ?
O1S C1S H1CS 109.5 ?
O1S C1S H2CS 109.5 ?
H1CS C1S H2CS 109.5 ?
O1S C1S H3CS 109.5 ?
H1CS C1S H3CS 109.5 ?
H2CS C1S H3CS 109.5 ?

loop_
_geom_bond_atom_site_label_1
_geom_bond_atom_site_label_2
_geom_bond_site_symmetry_2
_geom_bond_distance
_geom_bond_publ_flag
C1 C2 . 1.529(5) ?
C1 C10 . 1.545(4) ?
C1 H1A . .970 ?
C1 H1B . .970 ?
C2 C3 . 1.519(6) ?
C2 H2A . .970 ?
C2 H2B . .970 ?
C3 C4 . 1.544(5) ?
C3 H3A . .970 ?
C3 H3B . .970 ?
C4 C22 . 1.531(5) ?
C4 C23 . 1.547(4) ?
C4 C5 . 1.571(4) ?
C5 C6 . 1.541(4) ?
C5 C10 . 1.567(4) ?
C5 H5 . .980 ?
C6 O1 . 1.451(3) yes
C6 C7 . 1.521(3) ?
C6 H6 . .980 ?
C7 C8 . 1.528(4) ?
C7 H7A . .970 ?
C7 H7B . .970 ?
C8 C9 . 1.522(3) ?
C8 C14 . 1.551(3) ?
C8 H8 . .980 ?
C9 C11 . 1.331(4) yes
C9 C10 . 1.545(4) ?
C10 C24 . 1.554(4) ?
C11 C12 . 1.502(5) ?
C11 H11 . .930 ?
C12 C13 . 1.540(4) ?
C12 H12A . .970 ?
C12 H12B . .970 ?
C13 C18 . 1.535(4) ?
C13 C25 . 1.547(4) ?
C13 C14 . 1.565(3) ?
C14 C15 . 1.542(4) ?
C14 C26 . 1.550(3) ?
C15 C16 . 1.539(4) ?
C15 H15A . .970 ?
C15 H15B . .970 ?
C16 C17 . 1.530(4) ?
C16 H16A . .970 ?
C16 H16B . .970 ?
C17 C27 . 1.542(4) ?
C17 C18 . 1.558(3) ?
C17 C21 . 1.564(3) ?
C18 C19 . 1.539(4) ?
C18 H18 . .980 ?
C19 C20 . 1.545(4) ?
C19 H19A . .970 ?
C19 H19B . .970 ?
C20 C21 . 1.551(4) ?
C20 H20A . .970 ?
C20 H20B . .970 ?
C21 C28 . 1.535(4) ?
C21 H21 . .980 ?
C22 H22A . .960 ?
C22 H22B . .960 ?
C22 H22C . .960 ?
C23 H23A . .960 ?
C23 H23B . .960 ?
C23 H23C . .960 ?
C24 H24A . .960 ?
C24 H24B . .960 ?
C24 H24C . .960 ?
C25 H25A . .960 ?
C25 H25B . .960 ?
C25 H25C . .960 ?
C26 H26A . .960 ?
C26 H26B . .960 ?
C26 H26C . .960 ?
C27 H27A . .960 ?
C27 H27B . .960 ?
C27 H27C . .960 ?
C28 C29 . 1.522(5) ?
C28 C30 . 1.522(5) ?
C28 H28 . .980 ?
C29 H29A . .960 ?
C29 H29B . .960 ?
C29 H29C . .960 ?
C30 H30A . .960 ?
C30 H30B . .960 ?
C30 H30C . .960 ?
O1 H1O1 . .820 ?
O1S C1S . 1.393(5) ?
O1S H1OS . .820 ?
C1S H1CS . .960 ?
C1S H2CS . .960 ?
C1S H3CS . .960 ?

loop_
_geom_torsion_atom_site_label_1
_geom_torsion_atom_site_label_2
_geom_torsion_atom_site_label_3
_geom_torsion_atom_site_label_4
_geom_torsion
_geom_torsion_publ_flag
C10 C1 C2 C3 -57.9(5) ?
C1 C2 C3 C4 58.8(5) ?
C2 C3 C4 C22 71.3(4) ?
C2 C3 C4 C23 -172.7(4) ?
C2 C3 C4 C5 -54.7(4) ?
C22 C4 C5 C6 62.0(3) ?
C3 C4 C5 C6 -174.8(3) ?
C23 C4 C5 C6 -58.9(4) ?
C22 C4 C5 C10 -71.1(3) ?
C3 C4 C5 C10 52.2(3) ?
C23 C4 C5 C10 168.0(3) ?
C10 C5 C6 O1 -143.6(2) yes
C4 C5 C6 O1 82.0(3) ?
C10 C5 C6 C7 -23.7(3) ?
C4 C5 C6 C7 -158.1(2) ?
O1 C6 C7 C8 81.4(3) yes
C5 C6 C7 C8 -37.5(3) ?
C6 C7 C8 C9 65.3(3) ?
C6 C7 C8 C14 -167.9(2) ?
C7 C8 C9 C11 148.4(3) ?
C14 C8 C9 C11 19.8(4) ?
C7 C8 C9 C10 -29.4(3) ?
C14 C8 C9 C10 -158.0(2) ?
C2 C1 C10 C9 170.4(3) ?
C2 C1 C10 C24 -72.1(4) ?
C2 C1 C10 C5 52.8(4) ?
C11 C9 C10 C1 35.6(4) ?
C8 C9 C10 C1 -146.7(3) ?
C11 C9 C10 C24 -81.9(4) ?
C8 C9 C10 C24 95.8(3) ?
C11 C9 C10 C5 153.1(3) ?
C8 C9 C10 C5 -29.1(3) ?
C6 C5 C10 C1 175.7(2) ?
C4 C5 C10 C1 -51.1(3) ?
C6 C5 C10 C9 57.2(3) ?
C4 C5 C10 C9 -169.6(2) ?
C6 C5 C10 C24 -63.6(3) ?
C4 C5 C10 C24 69.6(3) ?
C8 C9 C11 C12 -.2(5) yes
C10 C9 C11 C12 177.4(3) yes
C9 C11 C12 C13 14.5(5) ?
C11 C12 C13 C18 -164.3(3) ?
C11 C12 C13 C25 73.9(3) ?
C11 C12 C13 C14 -46.5(3) ?
C9 C8 C14 C15 -171.3(2) ?
C7 C8 C14 C15 63.3(3) ?
C9 C8 C14 C26 69.7(3) ?
C7 C8 C14 C26 -55.7(3) ?
C9 C8 C14 C13 -51.8(3) ?
C7 C8 C14 C13 -177.3(2) ?
C18 C13 C14 C15 -54.3(2) ?
C12 C13 C14 C15 -173.7(2) ?
C25 C13 C14 C15 69.9(3) ?
C18 C13 C14 C26 66.3(3) ?
C12 C13 C14 C26 -53.1(3) ?
C25 C13 C14 C26 -169.5(2) ?
C18 C13 C14 C8 -174.86(19) ?
C12 C13 C14 C8 65.8(2) ?
C25 C13 C14 C8 -50.7(3) ?
C26 C14 C15 C16 -65.4(3) ?
C8 C14 C15 C16 176.0(2) ?
C13 C14 C15 C16 57.3(3) ?
C14 C15 C16 C17 -56.3(3) ?
C15 C16 C17 C27 -76.5(3) ?
C15 C16 C17 C18 50.1(3) ?
C15 C16 C17 C21 159.4(2) ?
C12 C13 C18 C19 -56.6(3) ?
C25 C13 C18 C19 61.4(3) ?
C14 C13 C18 C19 -174.5(2) ?
C12 C13 C18 C17 174.3(2) ?
C25 C13 C18 C17 -67.7(3) ?
C14 C13 C18 C17 56.4(3) ?
C16 C17 C18 C13 -53.7(3) ?
C27 C17 C18 C13 69.8(3) ?
C21 C17 C18 C13 -174.7(2) ?
C16 C17 C18 C19 169.5(2) ?
C27 C17 C18 C19 -67.0(3) ?
C21 C17 C18 C19 48.5(2) ?
C13 C18 C19 C20 -169.1(2) ?
C17 C18 C19 C20 -34.1(3) ?
C18 C19 C20 C21 5.9(3) ?
C19 C20 C21 C28 155.7(2) ?
C19 C20 C21 C17 24.0(3) ?
C16 C17 C21 C28 75.1(3) ?
C27 C17 C21 C28 -49.7(3) ?
C18 C17 C21 C28 -170.2(3) ?
C16 C17 C21 C20 -158.1(2) ?
C27 C17 C21 C20 77.1(3) ?
C18 C17 C21 C20 -43.5(3) ?
C20 C21 C28 C29 -177.6(3) ?
C17 C21 C28 C29 -55.6(4) ?
C20 C21 C28 C30 60.6(4) ?
C17 C21 C28 C30 -177.4(3) ?

loop_
_cod_related_entry_id
_cod_related_entry_database
_cod_related_entry_code
1 ChemSpider 30654607
